data_7229425
loop_
_publ_author_name
'Duan, Jingui'
'Cao, Haifei'
'Wang, Suna'
'Wang, Yang'
'Lyu, Hongliang'
'Krishna, Rajamani'
'Lu, Zhiyong'
'Jin, Wanqin'

_publ_section_title
;
 Pre-design and synthesis of a five-fold interpenetrated pcu-type porous
 coordination polymer and its CO2/CO separation
;
_journal_name_full CrystEngComm
_journal_paper_doi 10.1039/C7CE01649B
_journal_year 2017
_chemical_formula_sum 'C66 H46 N6 O21 Zn4'
_chemical_formula_weight 1520.57
_chemical_name_systematic
;
 ?
;
_space_group_crystal_system triclinic
_space_group_IT_number 2
_space_group_name_Hall '-P 1'
_space_group_name_H-M_alt 'P -1'
_symmetry_space_group_name_Hall '-P 1'
_symmetry_space_group_name_H-M 'P -1'
_atom_sites_solution_hydrogens mixed
_audit_block_doi 10.5517/ccdc.csd.cc1pv9pj
_audit_creation_method SHELXL-2013
_audit_update_record
;
2017-09-14 deposited with the CCDC.
2017-10-30 downloaded from the CCDC.
;
_cell_angle_alpha 98.929(2)
_cell_angle_beta 92.438(2)
_cell_angle_gamma 94.814(2)
_cell_formula_units_Z 2
_cell_length_a 11.2432(15)
_cell_length_b 21.829(3)
_cell_length_c 25.837(4)
_cell_measurement_reflns_used 3858
_cell_measurement_temperature 293(2)
_cell_measurement_theta_max 20.987
_cell_measurement_theta_min 2.363
_cell_volume 6232.2(15)
_computing_structure_refinement 'SHELXL-2013 (Sheldrick, 2013)'
_diffrn_ambient_temperature 293(2)
_diffrn_measured_fraction_theta_full 0.964
_diffrn_measured_fraction_theta_max 0.985
_diffrn_measurement_device_type 'Bruker Smart CCD'
_diffrn_radiation_type MoK\a
_diffrn_radiation_wavelength 0.71073
_diffrn_reflns_av_R_equivalents 0.1125
_diffrn_reflns_av_unetI/netI 0.2299
_diffrn_reflns_Laue_measured_fraction_full 0.964
_diffrn_reflns_Laue_measured_fraction_max 0.985
_diffrn_reflns_limit_h_max 13
_diffrn_reflns_limit_h_min -12
_diffrn_reflns_limit_k_max 25
_diffrn_reflns_limit_k_min -26
_diffrn_reflns_limit_l_max 30
_diffrn_reflns_limit_l_min -17
_diffrn_reflns_number 31713
_diffrn_reflns_point_group_measured_fraction_full 0.964
_diffrn_reflns_point_group_measured_fraction_max 0.985
_diffrn_reflns_theta_full 25.242
_diffrn_reflns_theta_max 25.049
_diffrn_reflns_theta_min 1.897
_exptl_absorpt_coefficient_mu 0.803
_exptl_crystal_colour colorless
_exptl_crystal_density_diffrn 0.810
_exptl_crystal_description block
_exptl_crystal_F_000 1544
_exptl_crystal_size_max 0.150
_exptl_crystal_size_mid 0.130
_exptl_crystal_size_min 0.100
_refine_diff_density_max 2.726
_refine_diff_density_min -1.305
_refine_diff_density_rms 0.110
_refine_ls_extinction_coef 0.00057(13)
_refine_ls_extinction_expression Fc^*^=kFc[1+0.001xFc^2^\l^3^/sin(2\q)]^-1/4^
_refine_ls_extinction_method SHELXL
_refine_ls_goodness_of_fit_ref 1.029
_refine_ls_hydrogen_treatment constr
_refine_ls_matrix_type full
_refine_ls_number_parameters 875
_refine_ls_number_reflns 21754
_refine_ls_number_restraints 1490
_refine_ls_restrained_S_all 1.061
_refine_ls_R_factor_all 0.1468
_refine_ls_R_factor_gt 0.0845
_refine_ls_shift/su_max 0.001
_refine_ls_shift/su_mean 0.000
_refine_ls_structure_factor_coef Fsqd
_refine_ls_weighting_details
;
 w=1/[\s^2^(Fo^2^)+(0.0682P)^2^]
 where P=(Fo^2^+2Fc^2^)/3
;
_refine_ls_weighting_scheme calc
_refine_ls_wR_factor_gt 0.2171
_refine_ls_wR_factor_ref 0.2302
_reflns_Friedel_coverage 0.000
_reflns_number_gt 9187
_reflns_number_total 21754
_reflns_threshold_expression 'I > 2\s(I)'
_cod_data_source_file c7ce01649b2.cif
_cod_data_source_block as
_cod_original_cell_volume 6232.3(15)
_cod_database_code 7229425
_shelx_space_group_comment
;
The symmetry employed for this shelxl refinement is uniquely defined
by the following loop, which should always be used as a source of
symmetry information in preference to the above space-group names.
They are only intended as comments.
;
_shelx_estimated_absorpt_t_min 0.889
_shelx_estimated_absorpt_t_max 0.924
_platon_squeeze_void_probe_radius 1.20
_shelxl_version_number 2013-2

loop_
_space_group_symop_operation_xyz
'x, y, z'
'-x, -y, -z'

loop_
_atom_site_label
_atom_site_type_symbol
_atom_site_fract_x
_atom_site_fract_y
_atom_site_fract_z
_atom_site_U_iso_or_equiv
_atom_site_adp_type
_atom_site_occupancy
_atom_site_site_symmetry_order
_atom_site_calc_flag
_atom_site_refinement_flags_posn
_atom_site_refinement_flags_adp
C1 C 0.8480(7) 0.4201(4) 0.1884(3) 0.0435(18) Uani 1 1 d . U
C2 C 0.7827(7) 0.4782(4) 0.1981(3) 0.0460(19) Uani 1 1 d . U
C3 C 0.6793(8) 0.4782(5) 0.2228(4) 0.068(2) Uani 1 1 d . U
H3 H 0.6481 0.4423 0.2344 0.082 Uiso 1 1 calc R U
C4 C 0.6200(9) 0.5311(5) 0.2308(4) 0.080(3) Uani 1 1 d . U
H4 H 0.5485 0.5306 0.2476 0.095 Uiso 1 1 calc R U
C5 C 0.6645(9) 0.5838(5) 0.2145(4) 0.070(2) Uani 1 1 d . U
C6 C 0.7653(8) 0.5831(4) 0.1884(4) 0.062(2) Uani 1 1 d . U
H6 H 0.7965 0.6191 0.1768 0.074 Uiso 1 1 calc R U
C7 C 0.8216(8) 0.5308(4) 0.1790(4) 0.055(2) Uani 1 1 d . U
H7 H 0.8885 0.5305 0.1590 0.066 Uiso 1 1 calc R U
C8 C 0.5118(12) 0.6559(7) 0.2449(6) 0.107(3) Uani 1 1 d . U
C9 C 0.4753(13) 0.7181(7) 0.2483(6) 0.112(3) Uani 1 1 d . U
C10 C 0.3641(14) 0.7289(7) 0.2415(6) 0.144(4) Uani 1 1 d . U
H10 H 0.3070 0.6954 0.2311 0.173 Uiso 1 1 calc R U
C11 C 0.3255(16) 0.7924(8) 0.2497(7) 0.158(4) Uani 1 1 d . U
H11 H 0.2447 0.7989 0.2489 0.189 Uiso 1 1 calc R U
C12 C 0.4088(16) 0.8399(8) 0.2583(7) 0.136(3) Uani 1 1 d . U
C13 C 0.5099(15) 0.8237(8) 0.2534(7) 0.149(4) Uani 1 1 d . U
H13 H 0.5699 0.8560 0.2546 0.179 Uiso 1 1 calc R U
C14 C 0.5500(14) 0.7622(7) 0.2462(6) 0.132(4) Uani 1 1 d . U
H14 H 0.6294 0.7559 0.2401 0.159 Uiso 1 1 calc R U
C15 C 0.3643(15) 0.9034(7) 0.2529(7) 0.134(3) Uani 1 1 d . U
C16 C 0.2771(10) 0.9755(5) 0.2107(5) 0.080(2) Uani 1 1 d . U
C17 C 0.2023(9) 0.9761(5) 0.1689(4) 0.072(2) Uani 1 1 d . U
H17 H 0.1780 0.9387 0.1471 0.086 Uiso 1 1 calc R U
C18 C 0.1591(8) 1.0317(4) 0.1569(4) 0.059(2) Uani 1 1 d . U
H18 H 0.1079 1.0313 0.1276 0.071 Uiso 1 1 calc R U
C19 C 0.1962(8) 1.0872(4) 0.1908(4) 0.053(2) Uani 1 1 d . U
C20 C 0.2695(9) 1.0847(5) 0.2311(4) 0.076(3) Uani 1 1 d . U
H20 H 0.2959 1.1222 0.2524 0.091 Uiso 1 1 calc R U
C21 C 0.3113(10) 1.0306(5) 0.2450(5) 0.090(3) Uani 1 1 d . U
H21 H 0.3593 1.0313 0.2754 0.107 Uiso 1 1 calc R U
C22 C 0.1552(7) 1.1474(4) 0.1788(4) 0.0400(18) Uani 1 1 d . U
C23 C 0.9889(7) 0.2743(4) 0.0342(3) 0.0448(18) Uani 1 1 d . U
C24 C 0.9896(7) 0.2735(4) -0.0230(3) 0.0454(18) Uani 1 1 d . U
C25 C 0.9858(8) 0.3282(4) -0.0428(3) 0.055(2) Uani 1 1 d . U
H25 H 0.9869 0.3652 -0.0193 0.066 Uiso 1 1 calc R U
C26 C 0.9804(9) 0.3307(5) -0.0959(3) 0.062(2) Uani 1 1 d . U
H26 H 0.9711 0.3682 -0.1079 0.075 Uiso 1 1 calc R U
C27 C 0.9887(9) 0.2783(5) -0.1300(4) 0.063(2) Uani 1 1 d . U
C28 C 1.0003(9) 0.2225(5) -0.1119(4) 0.072(2) Uani 1 1 d . U
H28 H 1.0057 0.1859 -0.1351 0.086 Uiso 1 1 calc R U
C29 C 1.0036(9) 0.2229(5) -0.0594(4) 0.065(2) Uani 1 1 d . U
H29 H 1.0163 0.1858 -0.0473 0.078 Uiso 1 1 calc R U
C30 C 0.9594(11) 0.3207(6) -0.2125(4) 0.078(2) Uani 1 1 d . U
C31 C 0.9884(11) 0.3107(6) -0.2693(4) 0.085(2) Uani 1 1 d . U
C32 C 0.9101(11) 0.3321(6) -0.3081(5) 0.094(3) Uani 1 1 d . U
H32 H 0.8424 0.3512 -0.2973 0.113 Uiso 1 1 calc R U
C33 C 0.9335(11) 0.3248(6) -0.3579(4) 0.091(3) Uani 1 1 d . U
H33 H 0.8824 0.3389 -0.3818 0.109 Uiso 1 1 calc R U
C34 C 1.0269(12) 0.2983(6) -0.3741(5) 0.094(3) Uani 1 1 d . U
C35 C 1.1047(11) 0.2794(6) -0.3407(5) 0.096(3) Uani 1 1 d . U
H35 H 1.1739 0.2629 -0.3527 0.115 Uiso 1 1 calc R U
C36 C 1.0822(11) 0.2844(6) -0.2888(5) 0.094(3) Uani 1 1 d . U
H36 H 1.1345 0.2688 -0.2663 0.113 Uiso 1 1 calc R U
C37 C 1.0609(13) 0.2882(7) -0.4319(5) 0.107(3) Uani 1 1 d . U
C38 C 0.9841(11) 0.2930(6) -0.5221(4) 0.094(3) Uani 1 1 d . U
C39 C 1.0897(11) 0.2878(6) -0.5454(4) 0.095(3) Uani 1 1 d . U
H39 H 1.1601 0.2842 -0.5263 0.114 Uiso 1 1 calc R U
C40 C 1.0873(10) 0.2881(6) -0.5997(4) 0.089(3) Uani 1 1 d . U
H40 H 1.1591 0.2880 -0.6163 0.107 Uiso 1 1 calc R U
C41 C 0.9812(9) 0.2887(5) -0.6298(4) 0.069(2) Uani 1 1 d . U
C42 C 0.8784(10) 0.2891(6) -0.6057(4) 0.089(3) Uani 1 1 d . U
H42 H 0.8065 0.2869 -0.6254 0.107 Uiso 1 1 calc R U
C43 C 0.8779(11) 0.2929(6) -0.5494(4) 0.097(3) Uani 1 1 d . U
H43 H 0.8070 0.2952 -0.5322 0.116 Uiso 1 1 calc R U
C44 C 0.9833(9) 0.2867(5) -0.6888(4) 0.056(2) Uani 1 1 d . U
C45 C 0.7426(7) 0.1966(4) 0.1398(3) 0.0395(18) Uani 1 1 d . U
C46 C 0.6226(7) 0.1661(4) 0.1172(3) 0.0403(18) Uani 1 1 d . U
C47 C 0.6118(7) 0.1211(4) 0.0743(4) 0.051(2) Uani 1 1 d . U
H47 H 0.6799 0.1090 0.0578 0.062 Uiso 1 1 calc R U
C48 C 0.5009(7) 0.0928(4) 0.0548(3) 0.053(2) Uani 1 1 d . U
H48 H 0.4954 0.0585 0.0282 0.064 Uiso 1 1 calc R U
C49 C 0.3997(7) 0.1151(4) 0.0744(3) 0.0440(19) Uani 1 1 d . U
C50 C 0.4075(7) 0.1631(4) 0.1151(3) 0.046(2) Uani 1 1 d . U
H50 H 0.3384 0.1789 0.1281 0.055 Uiso 1 1 calc R U
C51 C 0.5199(7) 0.1886(4) 0.1376(3) 0.046(2) Uani 1 1 d . U
H51 H 0.5256 0.2205 0.1663 0.055 Uiso 1 1 calc R U
C52 C 0.2536(7) 0.0357(5) 0.0266(4) 0.057(2) Uani 1 1 d . U
C53 C 0.1167(7) 0.0182(4) 0.0115(3) 0.0474(19) Uani 1 1 d . U
C54 C 0.0782(7) -0.0441(4) -0.0009(4) 0.051(2) Uani 1 1 d . U
H54 H 0.1333 -0.0736 -0.0010 0.061 Uiso 1 1 calc R U
C55 C 0.0409(7) 0.0634(4) 0.0133(3) 0.050(2) Uani 1 1 d . U
H55 H 0.0678 0.1053 0.0225 0.060 Uiso 1 1 calc R U
C56 C 1.2800(7) 0.3539(4) 0.1296(4) 0.0494(19) Uani 1 1 d . U
C57 C 1.3984(7) 0.3760(4) 0.1118(3) 0.0453(18) Uani 1 1 d . U
C58 C 1.4980(7) 0.3453(4) 0.1191(3) 0.051(2) Uani 1 1 d . U
H58 H 1.4930 0.3109 0.1363 0.061 Uiso 1 1 calc R U
C59 C 1.6071(7) 0.3659(4) 0.1006(3) 0.0458(19) Uani 1 1 d . U
H59 H 1.6731 0.3441 0.1057 0.055 Uiso 1 1 calc R U
C60 C 1.6209(7) 0.4144(4) 0.0763(3) 0.0444(18) Uani 1 1 d . U
C61 C 1.5225(7) 0.4466(4) 0.0696(4) 0.057(2) Uani 1 1 d . U
H61 H 1.5295 0.4816 0.0532 0.068 Uiso 1 1 calc R U
C62 C 1.4111(7) 0.4267(4) 0.0875(4) 0.057(2) Uani 1 1 d . U
H62 H 1.3453 0.4487 0.0826 0.068 Uiso 1 1 calc R U
C63 C 1.7559(7) 0.4657(4) 0.0201(3) 0.0429(18) Uani 1 1 d . U
C64 C 1.8827(6) 0.4840(4) 0.0111(3) 0.0354(17) Uani 1 1 d . U
C65 C 1.9755(6) 0.4823(4) 0.0471(3) 0.042(2) Uani 1 1 d . U
H65B H 1.9585 0.4709 0.0794 0.050 Uiso 1 1 d R U
C66 C 1.9067(7) 0.5006(4) -0.0368(3) 0.043(2) Uani 1 1 d . U
H66B H 1.8432 0.5015 -0.0608 0.052 Uiso 1 1 d R U
N1 N 0.6044(8) 0.6410(4) 0.2208(4) 0.081(2) Uani 1 1 d . U
H1B H 0.6320 0.6676 0.1957 0.097 Uiso 1 1 d R U
N2 N 0.3132(8) 0.9178(4) 0.2162(4) 0.093(3) Uani 1 1 d . U
H2A H 0.3004 0.8872 0.1846 0.111 Uiso 1 1 d R U
N3 N 0.9925(7) 0.2772(4) -0.1856(3) 0.074(2) Uani 1 1 d . U
H3A H 1.0152 0.2375 -0.2008 0.089 Uiso 1 1 d R U
N4 N 0.9750(9) 0.2935(5) -0.4679(4) 0.101(3) Uani 1 1 d . U
H4A H 0.8903 0.2909 -0.4604 0.121 Uiso 1 1 d R U
N5 N 1.7337(5) 0.4338(3) 0.0599(3) 0.0403(16) Uani 1 1 d . U
H5A H 1.7891 0.4066 0.0713 0.048 Uiso 1 1 d R U
N6 N 0.2834(5) 0.0912(3) 0.0559(3) 0.0486(18) Uani 1 1 d . U
H6A H 0.2227 0.1196 0.0648 0.058 Uiso 1 1 d R U
O1 O 1.0157(4) 0.2846(2) 0.17421(18) 0.0284(11) Uani 1 1 d . U
O2 O 0.8184(4) 0.3773(3) 0.2146(2) 0.0460(14) Uani 1 1 d . U
O3 O 0.9246(4) 0.4178(2) 0.1549(2) 0.0393(13) Uani 1 1 d . U
O4 O 0.7436(4) 0.2397(3) 0.1786(2) 0.0465(14) Uani 1 1 d . U
O5 O 0.8308(4) 0.1756(3) 0.1185(2) 0.0481(15) Uani 1 1 d . U
O6 O 0.9643(5) 0.3206(3) 0.0634(2) 0.0455(14) Uani 1 1 d . U
O7 O 1.0207(5) 0.2242(3) 0.0501(2) 0.0483(14) Uani 1 1 d . U
O8 O 0.0941(4) 1.1447(2) 0.1354(2) 0.0421(14) Uani 1 1 d . U
O9 O 0.1802(5) 1.1946(3) 0.2113(2) 0.0440(14) Uani 1 1 d . U
O10 O 1.0817(5) 0.2851(3) -0.7081(2) 0.0651(17) Uani 1 1 d . U
O11 O 0.8864(5) 0.2869(3) -0.7130(2) 0.0569(16) Uani 1 1 d . U
O12 O 1.1508(7) 0.3964(3) 0.2338(3) 0.103(3) Uani 1 1 d . U
H12B H 1.0766 0.4015 0.2334 0.123 Uiso 1 1 d R U
H12 H 1.1835 0.4135 0.2620 0.154 Uiso 1 1 d R U
O13 O 1.3328(6) 0.3054(3) 0.2649(3) 0.106(3) Uani 1 1 d . U
H13B H 1.3839 0.3221 0.2468 0.128 Uiso 1 1 d R U
H13A H 1.3552 0.2727 0.2719 0.160 Uiso 1 1 d R U
O14 O 1.2719(5) 0.3087(3) 0.1526(2) 0.0545(16) Uani 1 1 d . U
O20 O 0.4431(9) 0.6143(5) 0.2638(4) 0.155(4) Uani 1 1 d . U
O15 O 1.1942(5) 0.3851(3) 0.1182(2) 0.0540(15) Uani 1 1 d . U
O22 O 0.3949(14) 0.9391(6) 0.2990(6) 0.223(5) Uani 1 1 d . U
O16 O 1.6759(5) 0.4781(3) -0.0092(3) 0.082(2) Uani 1 1 d . U
O17 O 0.9102(7) 0.3653(4) -0.1946(3) 0.092(2) Uani 1 1 d . U
O18 O 1.1639(10) 0.2811(6) -0.4428(4) 0.164(4) Uani 1 1 d . U
O19 O 0.3230(5) -0.0020(3) 0.0097(3) 0.096(3) Uani 1 1 d . U
Zn1 Zn 0.99781(7) 0.21098(4) 0.12272(3) 0.0294(2) Uani 1 1 d . U
Zn2 Zn 0.87735(7) 0.29510(4) 0.21390(3) 0.0284(2) Uani 1 1 d . U
Zn3 Zn 1.16416(8) 0.29112(4) 0.22079(4) 0.0352(3) Uani 1 1 d . U
Zn4 Zn 1.03744(7) 0.35477(4) 0.13698(3) 0.0315(3) Uani 1 1 d . U

loop_
_atom_site_aniso_label
_atom_site_aniso_U_11
_atom_site_aniso_U_22
_atom_site_aniso_U_33
_atom_site_aniso_U_23
_atom_site_aniso_U_13
_atom_site_aniso_U_12
C1 0.044(4) 0.041(4) 0.049(4) 0.014(3) 0.011(3) 0.008(3)
C2 0.047(4) 0.040(4) 0.057(4) 0.020(3) 0.016(3) 0.009(3)
C3 0.068(4) 0.060(4) 0.089(5) 0.032(4) 0.037(4) 0.023(4)
C4 0.079(5) 0.072(5) 0.101(5) 0.036(4) 0.041(4) 0.031(4)
C5 0.074(4) 0.061(4) 0.087(5) 0.034(4) 0.028(4) 0.030(4)
C6 0.065(4) 0.053(4) 0.077(5) 0.028(4) 0.019(4) 0.021(4)
C7 0.056(4) 0.052(4) 0.064(5) 0.019(4) 0.022(4) 0.010(4)
C8 0.110(5) 0.092(5) 0.133(6) 0.032(5) 0.046(5) 0.043(4)
C9 0.105(5) 0.093(5) 0.148(5) 0.031(5) 0.028(5) 0.044(4)
C10 0.133(6) 0.117(6) 0.187(6) 0.024(6) 0.022(6) 0.040(5)
C11 0.146(6) 0.129(6) 0.203(7) 0.025(6) 0.014(6) 0.043(5)
C12 0.136(6) 0.110(5) 0.169(6) 0.029(5) -0.001(5) 0.044(5)
C13 0.145(6) 0.119(6) 0.187(6) 0.023(6) 0.019(6) 0.029(5)
C14 0.126(6) 0.107(6) 0.169(6) 0.019(6) 0.026(6) 0.037(5)
C15 0.158(6) 0.109(5) 0.138(6) 0.021(5) -0.015(5) 0.047(5)
C16 0.095(5) 0.069(4) 0.078(5) 0.012(4) -0.011(4) 0.038(4)
C17 0.083(5) 0.066(5) 0.069(5) 0.009(4) 0.000(4) 0.027(4)
C18 0.067(4) 0.057(4) 0.057(5) 0.014(4) -0.002(4) 0.016(4)
C19 0.059(4) 0.050(4) 0.052(4) 0.014(3) -0.003(4) 0.012(4)
C20 0.088(5) 0.065(5) 0.076(5) 0.010(4) -0.022(4) 0.025(4)
C21 0.108(5) 0.076(5) 0.088(5) 0.015(4) -0.027(5) 0.038(5)
C22 0.036(4) 0.043(4) 0.042(4) 0.009(3) 0.005(3) 0.006(3)
C23 0.049(4) 0.050(4) 0.038(4) 0.016(3) 0.003(3) 0.010(3)
C24 0.055(4) 0.047(4) 0.038(4) 0.012(3) 0.003(4) 0.014(3)
C25 0.075(4) 0.056(4) 0.036(4) 0.011(4) -0.001(4) 0.013(4)
C26 0.092(5) 0.062(4) 0.037(4) 0.018(4) -0.001(4) 0.014(4)
C27 0.088(4) 0.065(4) 0.039(4) 0.013(3) 0.004(4) 0.012(4)
C28 0.099(5) 0.071(5) 0.046(4) 0.012(4) 0.007(4) 0.010(4)
C29 0.091(5) 0.061(4) 0.048(4) 0.018(4) 0.009(4) 0.010(4)
C30 0.099(5) 0.088(5) 0.052(4) 0.019(4) 0.004(4) 0.020(4)
C31 0.095(5) 0.106(5) 0.059(4) 0.025(4) 0.001(4) 0.016(4)
C32 0.094(5) 0.125(6) 0.067(5) 0.027(5) -0.003(5) 0.015(5)
C33 0.097(5) 0.124(6) 0.055(5) 0.025(5) -0.005(5) 0.017(5)
C34 0.102(5) 0.124(5) 0.062(4) 0.030(4) -0.001(4) 0.026(4)
C35 0.108(5) 0.124(6) 0.063(5) 0.023(5) 0.005(5) 0.031(5)
C36 0.104(5) 0.114(6) 0.069(5) 0.022(5) 0.007(5) 0.024(5)
C37 0.108(5) 0.151(6) 0.071(5) 0.035(5) -0.001(5) 0.024(5)
C38 0.088(5) 0.145(5) 0.050(4) 0.021(4) 0.008(4) 0.007(5)
C39 0.080(5) 0.153(6) 0.052(4) 0.019(5) 0.000(4) 0.005(5)
C40 0.073(5) 0.144(6) 0.054(4) 0.030(5) 0.003(4) 0.007(5)
C41 0.062(4) 0.107(5) 0.043(4) 0.028(4) 0.006(3) 0.005(4)
C42 0.074(5) 0.141(6) 0.055(4) 0.024(5) 0.014(4) 0.012(5)
C43 0.084(5) 0.151(6) 0.056(5) 0.022(5) 0.015(4) 0.009(5)
C44 0.052(4) 0.083(4) 0.036(4) 0.016(4) 0.002(3) 0.009(4)
C45 0.034(3) 0.040(4) 0.045(4) 0.009(3) 0.003(3) 0.002(3)
C46 0.029(3) 0.045(4) 0.046(4) 0.004(3) 0.001(3) 0.001(3)
C47 0.031(3) 0.058(4) 0.059(4) -0.010(4) 0.009(4) 0.001(3)
C48 0.034(4) 0.062(4) 0.054(4) -0.021(4) 0.000(4) 0.001(3)
C49 0.026(3) 0.050(4) 0.050(4) -0.009(3) -0.001(3) 0.001(3)
C50 0.031(3) 0.050(4) 0.053(4) -0.006(3) 0.004(3) 0.003(3)
C51 0.037(4) 0.047(4) 0.050(4) -0.002(4) 0.002(3) 0.004(3)
C52 0.031(4) 0.063(4) 0.069(5) -0.009(4) 0.004(4) 0.005(3)
C53 0.033(3) 0.050(4) 0.056(4) 0.000(4) -0.006(3) 0.001(3)
C54 0.030(4) 0.051(4) 0.069(5) -0.003(4) -0.010(4) 0.008(4)
C55 0.033(4) 0.053(5) 0.062(5) 0.002(4) -0.011(4) 0.003(4)
C56 0.035(3) 0.057(4) 0.061(4) 0.025(3) 0.014(3) 0.001(3)
C57 0.032(3) 0.057(4) 0.053(4) 0.029(3) 0.012(3) 0.001(3)
C58 0.040(4) 0.061(4) 0.060(4) 0.034(4) 0.007(4) 0.003(3)
C59 0.035(4) 0.056(4) 0.055(4) 0.031(4) 0.003(3) 0.009(3)
C60 0.029(3) 0.055(4) 0.056(4) 0.027(3) 0.010(3) 0.004(3)
C61 0.039(4) 0.069(5) 0.073(5) 0.042(4) 0.012(4) 0.005(4)
C62 0.037(4) 0.070(5) 0.073(5) 0.039(4) 0.009(4) 0.011(4)
C63 0.026(3) 0.061(4) 0.049(4) 0.031(3) 0.001(3) 0.004(3)
C64 0.026(3) 0.046(4) 0.038(4) 0.021(3) 0.002(3) 0.001(3)
C65 0.030(4) 0.057(5) 0.044(4) 0.025(4) 0.006(3) 0.003(4)
C66 0.030(4) 0.056(5) 0.046(4) 0.021(4) 0.004(4) -0.006(4)
N1 0.091(5) 0.069(4) 0.099(5) 0.035(4) 0.037(4) 0.035(4)
N2 0.117(5) 0.074(4) 0.095(5) 0.022(4) -0.014(4) 0.049(4)
N3 0.102(5) 0.079(4) 0.046(4) 0.020(4) 0.006(4) 0.019(4)
N4 0.096(5) 0.152(5) 0.060(4) 0.033(5) 0.001(4) 0.012(5)
N5 0.026(3) 0.052(4) 0.049(4) 0.025(3) 0.010(3) 0.004(3)
N6 0.030(3) 0.050(4) 0.058(4) -0.015(3) 0.004(3) 0.002(3)
O1 0.024(2) 0.040(3) 0.026(2) 0.016(2) 0.006(2) 0.010(2)
O2 0.044(3) 0.044(3) 0.056(3) 0.020(3) 0.018(3) 0.012(3)
O3 0.037(3) 0.040(3) 0.046(3) 0.016(2) 0.019(2) 0.009(2)
O4 0.034(3) 0.055(3) 0.047(3) 0.001(3) -0.002(3) -0.004(2)
O5 0.027(3) 0.052(3) 0.059(3) -0.007(3) 0.001(3) -0.004(2)
O6 0.052(3) 0.056(3) 0.030(3) 0.013(3) -0.003(3) 0.008(3)
O7 0.057(3) 0.057(3) 0.035(3) 0.018(3) 0.006(3) 0.009(3)
O8 0.036(3) 0.048(3) 0.043(3) 0.008(3) 0.000(3) 0.012(3)
O9 0.049(3) 0.040(3) 0.044(3) 0.009(3) -0.009(3) 0.010(3)
O10 0.063(4) 0.100(4) 0.036(3) 0.020(3) 0.004(3) 0.014(3)
O11 0.044(3) 0.089(4) 0.043(3) 0.026(3) 0.002(3) 0.007(3)
O12 0.125(6) 0.140(6) 0.071(5) 0.054(4) 0.026(4) 0.105(5)
O13 0.108(5) 0.098(6) 0.094(5) 0.001(5) -0.001(4) -0.075(4)
O14 0.038(3) 0.056(4) 0.076(4) 0.031(3) 0.022(3) -0.004(3)
O20 0.164(7) 0.110(7) 0.222(9) 0.067(6) 0.103(7) 0.074(6)
O15 0.032(3) 0.066(3) 0.070(4) 0.027(3) 0.019(3) 0.001(3)
O22 0.335(11) 0.151(8) 0.183(9) 0.019(7) -0.085(9) 0.092(8)
O16 0.034(3) 0.136(6) 0.092(5) 0.074(5) 0.005(3) 0.002(4)
O17 0.114(6) 0.120(6) 0.054(4) 0.030(4) 0.003(4) 0.047(5)
O18 0.140(7) 0.282(10) 0.086(6) 0.050(7) 0.012(6) 0.067(8)
O19 0.028(3) 0.089(5) 0.144(7) -0.058(5) -0.003(4) 0.002(3)
Zn1 0.0246(5) 0.0372(6) 0.0281(5) 0.0101(4) 0.0013(4) 0.0045(4)
Zn2 0.0243(5) 0.0389(6) 0.0243(5) 0.0118(4) 0.0026(4) 0.0031(4)
Zn3 0.0298(5) 0.0434(6) 0.0343(6) 0.0137(5) -0.0031(4) 0.0026(4)
Zn4 0.0269(5) 0.0382(6) 0.0335(6) 0.0166(4) 0.0064(4) 0.0038(4)

loop_
_atom_type_symbol
_atom_type_description
_atom_type_scat_dispersion_real
_atom_type_scat_dispersion_imag
_atom_type_scat_source
C C 0.0033 0.0016 'International Tables Vol C Tables 4.2.6.8 and 6.1.1.4'
H H 0.0000 0.0000 'International Tables Vol C Tables 4.2.6.8 and 6.1.1.4'
N N 0.0061 0.0033 'International Tables Vol C Tables 4.2.6.8 and 6.1.1.4'
O O 0.0106 0.0060 'International Tables Vol C Tables 4.2.6.8 and 6.1.1.4'
Zn Zn 0.2839 1.4301 'International Tables Vol C Tables 4.2.6.8 and 6.1.1.4'

loop_
_geom_angle_atom_site_label_1
_geom_angle_atom_site_label_2
_geom_angle_atom_site_label_3
_geom_angle
_geom_angle_site_symmetry_1
_geom_angle_site_symmetry_3
O3 C1 O2 125.5(8) . .
O3 C1 C2 117.6(8) . .
O2 C1 C2 116.8(7) . .
C3 C2 C7 117.8(8) . .
C3 C2 C1 120.9(8) . .
C7 C2 C1 121.2(8) . .
C2 C3 C4 120.3(10) . .
C2 C3 H3 119.8 . .
C4 C3 H3 119.8 . .
C5 C4 C3 120.7(10) . .
C5 C4 H4 119.7 . .
C3 C4 H4 119.7 . .
C6 C5 C4 119.0(9) . .
C6 C5 N1 117.6(9) . .
C4 C5 N1 123.3(9) . .
C7 C6 C5 120.5(10) . .
C7 C6 H6 119.8 . .
C5 C6 H6 119.8 . .
C6 C7 C2 121.5(9) . .
C6 C7 H7 119.3 . .
C2 C7 H7 119.3 . .
N1 C8 O20 121.0(12) . .
N1 C8 C9 120.4(14) . .
O20 C8 C9 118.4(13) . .
C14 C9 C10 115.7(15) . .
C14 C9 C8 120.0(15) . .
C10 C9 C8 122.4(16) . .
C9 C10 C11 122.3(16) . .
C9 C10 H10 118.8 . .
C11 C10 H10 118.8 . .
C12 C11 C10 118.1(16) . .
C12 C11 H11 120.9 . .
C10 C11 H11 120.9 . .
C13 C12 C11 112.7(17) . .
C13 C12 C15 128.3(19) . .
C11 C12 C15 115.0(16) . .
C12 C13 C14 129.8(18) . .
C12 C13 H13 115.1 . .
C14 C13 H13 115.1 . .
C9 C14 C13 117.6(15) . .
C9 C14 H14 121.2 . .
C13 C14 H14 121.2 . .
N2 C15 O22 127.3(15) . .
N2 C15 C12 128.0(16) . .
O22 C15 C12 104.8(15) . .
C17 C16 N2 115.1(10) . .
C17 C16 C21 119.9(10) . .
N2 C16 C21 124.9(11) . .
C16 C17 C18 122.2(10) . .
C16 C17 H17 118.9 . .
C18 C17 H17 118.9 . .
C19 C18 C17 117.7(9) . .
C19 C18 H18 121.2 . .
C17 C18 H18 121.2 . .
C20 C19 C18 118.2(9) . .
C20 C19 C22 122.2(9) . .
C18 C19 C22 119.5(8) . .
C19 C20 C21 125.7(10) . .
C19 C20 H20 117.2 . .
C21 C20 H20 117.2 . .
C16 C21 C20 116.1(10) . .
C16 C21 H21 121.9 . .
C20 C21 H21 121.9 . .
O9 C22 O8 125.4(8) . .
O9 C22 C19 118.2(8) . .
O8 C22 C19 116.3(8) . .
O6 C23 O7 124.1(8) . .
O6 C23 C24 120.7(8) . .
O7 C23 C24 115.1(8) . .
C29 C24 C25 114.6(8) . .
C29 C24 C23 125.4(9) . .
C25 C24 C23 119.7(8) . .
C24 C25 C26 123.0(9) . .
C24 C25 H25 118.5 . .
C26 C25 H25 118.5 . .
C27 C26 C25 119.0(9) . .
C27 C26 H26 120.5 . .
C25 C26 H26 120.5 . .
C26 C27 C28 120.1(9) . .
C26 C27 N3 123.0(9) . .
C28 C27 N3 116.7(9) . .
C29 C28 C27 118.0(10) . .
C29 C28 H28 121.0 . .
C27 C28 H28 121.0 . .
C28 C29 C24 124.7(10) . .
C28 C29 H29 117.7 . .
C24 C29 H29 117.7 . .
O17 C30 N3 124.9(11) . .
O17 C30 C31 120.3(11) . .
N3 C30 C31 114.8(11) . .
C36 C31 C32 114.5(11) . .
C36 C31 C30 125.9(11) . .
C32 C31 C30 119.6(11) . .
C33 C32 C31 121.2(12) . .
C33 C32 H32 119.4 . .
C31 C32 H32 119.4 . .
C34 C33 C32 120.9(13) . .
C34 C33 H33 119.5 . .
C32 C33 H33 119.5 . .
C33 C34 C35 121.3(12) . .
C33 C34 C37 124.0(12) . .
C35 C34 C37 114.6(12) . .
C34 C35 C36 119.8(13) . .
C34 C35 H35 120.1 . .
C36 C35 H35 120.1 . .
C31 C36 C35 122.3(13) . .
C31 C36 H36 118.9 . .
C35 C36 H36 118.9 . .
O18 C37 N4 122.7(13) . .
O18 C37 C34 120.5(13) . .
N4 C37 C34 116.5(12) . .
C43 C38 C39 123.2(11) . .
C43 C38 N4 114.5(11) . .
C39 C38 N4 122.0(11) . .
C38 C39 C40 116.7(11) . .
C38 C39 H39 121.7 . .
C40 C39 H39 121.7 . .
C41 C40 C39 122.6(11) . .
C41 C40 H40 118.7 . .
C39 C40 H40 118.7 . .
C42 C41 C40 118.4(10) . .
C42 C41 C44 121.1(9) . .
C40 C41 C44 120.4(9) . .
C41 C42 C43 120.6(11) . .
C41 C42 H42 119.7 . .
C43 C42 H42 119.7 . .
C38 C43 C42 118.2(11) . .
C38 C43 H43 120.9 . .
C42 C43 H43 120.9 . .
O10 C44 O11 125.9(8) . .
O10 C44 C41 117.1(9) . .
O11 C44 C41 117.0(9) . .
O5 C45 O4 126.9(7) . .
O5 C45 C46 115.7(7) . .
O4 C45 C46 117.4(7) . .
C47 C46 C51 118.7(7) . .
C47 C46 C45 121.9(7) . .
C51 C46 C45 119.1(7) . .
C46 C47 C48 121.0(8) . .
C46 C47 H47 119.5 . .
C48 C47 H47 119.5 . .
C49 C48 C47 120.1(8) . .
C49 C48 H48 119.9 . .
C47 C48 H48 119.9 . .
C50 C49 C48 120.1(7) . .
C50 C49 N6 115.6(7) . .
C48 C49 N6 124.4(7) . .
C49 C50 C51 119.8(7) . .
C49 C50 H50 120.1 . .
C51 C50 H50 120.1 . .
C46 C51 C50 119.9(8) . .
C46 C51 H51 120.1 . .
C50 C51 H51 120.1 . .
O19 C52 N6 126.1(8) . .
O19 C52 C53 117.5(8) . .
N6 C52 C53 116.4(7) . .
C55 C53 C54 122.5(7) . .
C55 C53 C52 120.1(8) . .
C54 C53 C52 117.3(7) . .
C55 C54 C53 120.8(8) 2 .
C55 C54 H54 119.6 2 .
C53 C54 H54 119.6 . .
C53 C55 C54 116.6(8) . 2
C53 C55 H55 121.7 . .
C54 C55 H55 121.7 2 .
O14 C56 O15 125.9(8) . .
O14 C56 C57 119.6(8) . .
O15 C56 C57 114.5(8) . .
C62 C57 C58 117.7(8) . .
C62 C57 C56 121.1(8) . .
C58 C57 C56 121.2(8) . .
C57 C58 C59 119.9(8) . .
C57 C58 H58 120.0 . .
C59 C58 H58 120.0 . .
C60 C59 C58 123.3(8) . .
C60 C59 H59 118.3 . .
C58 C59 H59 118.3 . .
C59 C60 C61 117.6(8) . .
C59 C60 N5 120.7(7) . .
C61 C60 N5 121.7(8) . .
C60 C61 C62 120.4(8) . .
C60 C61 H61 119.8 . .
C62 C61 H61 119.8 . .
C57 C62 C61 121.0(8) . .
C57 C62 H62 119.5 . .
C61 C62 H62 119.5 . .
O16 C63 N5 122.2(7) . .
O16 C63 C64 119.9(7) . .
N5 C63 C64 117.8(7) . .
C66 C64 C65 119.5(7) . .
C66 C64 C63 117.2(7) . .
C65 C64 C63 123.3(7) . .
C64 C65 C66 121.3(7) . 2_965
C64 C65 H65B 118.9 . .
C66 C65 H65B 119.8 2_965 .
C64 C66 C65 119.2(7) . 2_965
C64 C66 H66B 118.7 . .
C65 C66 H66B 122.1 2_965 .
C8 N1 C5 131.5(11) . .
C8 N1 H1B 116.4 . .
C5 N1 H1B 110.6 . .
C15 N2 C16 128.0(13) . .
C15 N2 H2A 117.8 . .
C16 N2 H2A 114.0 . .
C30 N3 C27 126.8(9) . .
C30 N3 H3A 125.0 . .
C27 N3 H3A 107.9 . .
C37 N4 C38 128.5(11) . .
C37 N4 H4A 122.0 . .
C38 N4 H4A 108.6 . .
C63 N5 C60 126.9(7) . .
C63 N5 H5A 121.9 . .
C60 N5 H5A 106.8 . .
C52 N6 C49 125.5(7) . .
C52 N6 H6A 120.2 . .
C49 N6 H6A 114.2 . .
Zn2 O1 Zn1 112.6(2) . .
Zn2 O1 Zn4 107.3(2) . .
Zn1 O1 Zn4 107.1(2) . .
Zn2 O1 Zn3 111.6(2) . .
Zn1 O1 Zn3 113.2(2) . .
Zn4 O1 Zn3 104.3(2) . .
C1 O2 Zn2 130.4(5) . .
C1 O3 Zn4 129.1(5) . .
C45 O4 Zn2 129.5(5) . .
C45 O5 Zn1 130.1(5) . .
C23 O6 Zn4 127.5(5) . .
C23 O7 Zn1 120.5(5) . .
C22 O8 Zn1 121.3(5) . 1_465
C22 O9 Zn3 140.0(6) . 1_465
C44 O10 Zn3 141.4(6) . 1_554
C44 O11 Zn2 121.5(6) . 1_554
Zn3 O12 H12B 106.3 . .
Zn3 O12 H12 111.9 . .
H12B O12 H12 109.8 . .
Zn3 O13 H13B 108.1 . .
Zn3 O13 H13A 112.1 . .
H13B O13 H13A 109.8 . .
C56 O14 Zn3 130.2(6) . .
C56 O15 Zn4 115.6(5) . .
O1 Zn1 O8 116.3(2) . 1_645
O1 Zn1 O5 108.8(2) . .
O8 Zn1 O5 106.2(2) 1_645 .
O1 Zn1 O7 115.4(2) . .
O8 Zn1 O7 106.8(2) 1_645 .
O5 Zn1 O7 102.1(2) . .
O1 Zn1 Zn4 36.70(14) . .
O8 Zn1 Zn4 135.41(16) 1_645 .
O5 Zn1 Zn4 115.89(16) . .
O7 Zn1 Zn4 78.84(17) . .
O1 Zn2 O11 119.2(2) . 1_556
O1 Zn2 O4 109.3(2) . .
O11 Zn2 O4 109.0(3) 1_556 .
O1 Zn2 O2 112.8(2) . .
O11 Zn2 O2 103.0(2) 1_556 .
O4 Zn2 O2 102.1(2) . .
O1 Zn2 Zn4 36.61(14) . .
O11 Zn2 Zn4 137.02(18) 1_556 .
O4 Zn2 Zn4 113.07(17) . .
O2 Zn2 Zn4 76.69(16) . .
O1 Zn3 O9 95.5(2) . 1_645
O1 Zn3 O10 97.9(2) . 1_556
O9 Zn3 O10 89.1(2) 1_645 1_556
O1 Zn3 O13 173.2(2) . .
O9 Zn3 O13 88.3(2) 1_645 .
O10 Zn3 O13 87.8(3) 1_556 .
O1 Zn3 O14 89.0(2) . .
O9 Zn3 O14 95.9(2) 1_645 .
O10 Zn3 O14 171.1(2) 1_556 .
O13 Zn3 O14 85.0(2) . .
O1 Zn3 O12 86.4(2) . .
O9 Zn3 O12 178.0(2) 1_645 .
O10 Zn3 O12 89.9(2) 1_556 .
O13 Zn3 O12 89.9(3) . .
O14 Zn3 O12 84.9(2) . .
O1 Zn3 Zn4 37.13(13) . .
O9 Zn3 Zn4 123.14(15) 1_645 .
O10 Zn3 Zn4 118.84(17) 1_556 .
O13 Zn3 Zn4 136.3(2) . .
O14 Zn3 Zn4 64.13(15) . .
O12 Zn3 Zn4 58.87(17) . .
O1 Zn4 O15 121.5(2) . .
O1 Zn4 O3 113.7(2) . .
O15 Zn4 O3 116.3(2) . .
O1 Zn4 O6 103.6(2) . .
O15 Zn4 O6 98.7(2) . .
O3 Zn4 O6 96.8(2) . .
O1 Zn4 Zn1 36.15(14) . .
O15 Zn4 Zn1 113.33(18) . .
O3 Zn4 Zn1 130.03(15) . .
O6 Zn4 Zn1 70.15(16) . .
O1 Zn4 Zn2 36.05(13) . .
O15 Zn4 Zn2 149.91(18) . .
O3 Zn4 Zn2 77.74(15) . .
O6 Zn4 Zn2 106.14(16) . .
Zn1 Zn4 Zn2 61.75(3) . .
O1 Zn4 Zn3 38.52(13) . .
O15 Zn4 Zn3 88.05(18) . .
O3 Zn4 Zn3 122.77(16) . .
O6 Zn4 Zn3 131.76(16) . .
Zn1 Zn4 Zn3 63.50(3) . .
Zn2 Zn4 Zn3 62.76(3) . .

loop_
_geom_bond_atom_site_label_1
_geom_bond_atom_site_label_2
_geom_bond_distance
_geom_bond_site_symmetry_2
C1 O3 1.245(9) .
C1 O2 1.269(9) .
C1 C2 1.510(11) .
C2 C3 1.350(11) .
C2 C7 1.366(11) .
C3 C4 1.374(12) .
C3 H3 0.9300 .
C4 C5 1.349(13) .
C4 H4 0.9300 .
C5 C6 1.344(12) .
C5 N1 1.459(11) .
C6 C7 1.346(11) .
C6 H6 0.9300 .
C7 H7 0.9300 .
C8 N1 1.275(13) .
C8 O20 1.308(14) .
C8 C9 1.442(16) .
C9 C14 1.232(17) .
C9 C10 1.302(16) .
C10 C11 1.474(18) .
C10 H10 0.9300 .
C11 C12 1.323(19) .
C11 H11 0.9300 .
C12 C13 1.224(17) .
C12 C15 1.537(19) .
C13 C14 1.439(17) .
C13 H13 0.9300 .
C14 H14 0.9300 .
C15 N2 1.185(16) .
C15 O22 1.332(17) .
C16 C17 1.342(12) .
C16 N2 1.382(12) .
C16 C21 1.394(14) .
C17 C18 1.417(12) .
C17 H17 0.9300 .
C18 C19 1.401(12) .
C18 H18 0.9300 .
C19 C20 1.313(11) .
C19 C22 1.502(11) .
C20 C21 1.398(13) .
C20 H20 0.9300 .
C21 H21 0.9300 .
C22 O9 1.227(9) .
C22 O8 1.280(9) .
C23 O6 1.223(9) .
C23 O7 1.300(9) .
C23 C24 1.475(11) .
C24 C29 1.360(11) .
C24 C25 1.371(11) .
C25 C26 1.381(11) .
C25 H25 0.9300 .
C26 C27 1.344(12) .
C26 H26 0.9300 .
C27 C28 1.386(12) .
C27 N3 1.435(11) .
C28 C29 1.355(12) .
C28 H28 0.9300 .
C29 H29 0.9300 .
C30 O17 1.200(11) .
C30 N3 1.328(12) .
C30 C31 1.505(15) .
C31 C36 1.324(14) .
C31 C32 1.461(14) .
C32 C33 1.311(14) .
C32 H32 0.9300 .
C33 C34 1.296(14) .
C33 H33 0.9300 .
C34 C35 1.338(14) .
C34 C37 1.544(16) .
C35 C36 1.364(14) .
C35 H35 0.9300 .
C36 H36 0.9300 .
C37 O18 1.220(14) .
C37 N4 1.337(14) .
C38 C43 1.360(14) .
C38 C39 1.359(14) .
C38 N4 1.405(13) .
C39 C40 1.404(13) .
C39 H39 0.9300 .
C40 C41 1.399(12) .
C40 H40 0.9300 .
C41 C42 1.336(12) .
C41 C44 1.518(12) .
C42 C43 1.447(14) .
C42 H42 0.9300 .
C43 H43 0.9300 .
C44 O10 1.234(9) .
C44 O11 1.234(9) .
C45 O5 1.243(8) .
C45 O4 1.262(9) .
C45 C46 1.505(10) .
C46 C47 1.356(10) .
C46 C51 1.386(10) .
C47 C48 1.382(10) .
C47 H47 0.9300 .
C48 C49 1.361(10) .
C48 H48 0.9300 .
C49 C50 1.360(10) .
C49 N6 1.402(9) .
C50 C51 1.402(10) .
C50 H50 0.9300 .
C51 H51 0.9300 .
C52 O19 1.225(9) .
C52 N6 1.333(10) .
C52 C53 1.572(11) .
C53 C55 1.354(10) .
C53 C54 1.376(11) .
C54 C55 1.378(10) 2
C54 H54 0.9300 .
C55 C54 1.378(10) 2
C55 H55 0.9300 .
C56 O14 1.228(9) .
C56 O15 1.276(9) .
C56 C57 1.493(11) .
C57 C62 1.355(11) .
C57 C58 1.372(10) .
C58 C59 1.400(10) .
C58 H58 0.9300 .
C59 C60 1.312(10) .
C59 H59 0.9300 .
C60 C61 1.379(10) .
C60 N5 1.408(9) .
C61 C62 1.411(11) .
C61 H61 0.9300 .
C62 H62 0.9300 .
C63 O16 1.225(9) .
C63 N5 1.349(9) .
C63 C64 1.484(10) .
C64 C66 1.373(10) .
C64 C65 1.375(10) .
C65 C66 1.394(10) 2_965
C65 H65B 0.9300 .
C66 C65 1.394(10) 2_965
C66 H66B 0.9300 .
N1 H1B 0.9802 .
N2 H2A 0.9669 .
N3 H3A 0.9540 .
N4 H4A 0.9791 .
N5 H5A 0.9633 .
N6 H6A 0.9730 .
O1 Zn2 1.910(4) .
O1 Zn1 1.911(5) .
O1 Zn4 1.936(5) .
O1 Zn3 1.997(4) .
O2 Zn2 1.961(5) .
O3 Zn4 1.965(5) .
O4 Zn2 1.947(5) .
O5 Zn1 1.961(5) .
O6 Zn4 2.041(5) .
O7 Zn1 1.965(5) .
O8 Zn1 1.938(5) 1_465
O9 Zn3 2.107(5) 1_465
O10 Zn3 2.110(6) 1_554
O11 Zn2 1.924(6) 1_554
O12 Zn3 2.290(7) .
O12 H12B 0.8500 .
O12 H12 0.8201 .
O13 Zn3 2.143(7) .
O13 H13B 0.8500 .
O13 H13A 0.8200 .
O14 Zn3 2.243(6) .
O15 Zn4 1.938(5) .
Zn1 O8 1.938(5) 1_645
Zn1 Zn4 3.0950(13) .
Zn2 O11 1.924(6) 1_556
Zn2 Zn4 3.0984(12) .
Zn3 O9 2.107(5) 1_645
Zn3 O10 2.110(6) 1_556
Zn3 Zn4 3.1069(13) .

loop_
_geom_torsion_atom_site_label_1
_geom_torsion_atom_site_label_2
_geom_torsion_atom_site_label_3
_geom_torsion_atom_site_label_4
_geom_torsion
_geom_torsion_site_symmetry_4
O3 C1 C2 C3 162.5(9) .
O2 C1 C2 C3 -16.3(13) .
O3 C1 C2 C7 -12.7(12) .
O2 C1 C2 C7 168.4(8) .
C7 C2 C3 C4 -3.8(15) .
C1 C2 C3 C4 -179.2(9) .
C2 C3 C4 C5 -0.5(17) .
C3 C4 C5 C6 2.6(17) .
C3 C4 C5 N1 178.6(10) .
C4 C5 C6 C7 -0.5(16) .
N1 C5 C6 C7 -176.6(9) .
C5 C6 C7 C2 -4.0(15) .
C3 C2 C7 C6 6.0(14) .
C1 C2 C7 C6 -178.6(9) .
N1 C8 C9 C14 -27(2) .
O20 C8 C9 C14 158.1(16) .
N1 C8 C9 C10 137.1(17) .
O20 C8 C9 C10 -38(2) .
C14 C9 C10 C11 -21(3) .
C8 C9 C10 C11 174.2(15) .
C9 C10 C11 C12 8(3) .
C10 C11 C12 C13 6(3) .
C10 C11 C12 C15 165.6(15) .
C11 C12 C13 C14 -8(3) .
C15 C12 C13 C14 -164.1(18) .
C10 C9 C14 C13 19(3) .
C8 C9 C14 C13 -175.7(14) .
C12 C13 C14 C9 -5(3) .
C13 C12 C15 N2 99(3) .
C11 C12 C15 N2 -56(3) .
C13 C12 C15 O22 -81(3) .
C11 C12 C15 O22 123.0(19) .
N2 C16 C17 C18 -178.5(10) .
C21 C16 C17 C18 2.3(17) .
C16 C17 C18 C19 -0.6(15) .
C17 C18 C19 C20 0.7(14) .
C17 C18 C19 C22 178.4(8) .
C18 C19 C20 C21 -2.6(17) .
C22 C19 C20 C21 179.8(10) .
C17 C16 C21 C20 -3.8(18) .
N2 C16 C21 C20 177.1(11) .
C19 C20 C21 C16 4.2(18) .
C20 C19 C22 O9 -8.6(13) .
C18 C19 C22 O9 173.8(8) .
C20 C19 C22 O8 172.8(9) .
C18 C19 C22 O8 -4.8(12) .
O6 C23 C24 C29 -172.9(9) .
O7 C23 C24 C29 9.8(13) .
O6 C23 C24 C25 12.8(13) .
O7 C23 C24 C25 -164.5(8) .
C29 C24 C25 C26 8.3(14) .
C23 C24 C25 C26 -176.8(9) .
C24 C25 C26 C27 -5.5(15) .
C25 C26 C27 C28 1.2(16) .
C25 C26 C27 N3 -175.5(9) .
C26 C27 C28 C29 -0.3(16) .
N3 C27 C28 C29 176.5(9) .
C27 C28 C29 C24 3.8(17) .
C25 C24 C29 C28 -7.6(15) .
C23 C24 C29 C28 177.9(10) .
O17 C30 C31 C36 147.1(13) .
N3 C30 C31 C36 -32.7(19) .
O17 C30 C31 C32 -31.7(18) .
N3 C30 C31 C32 148.4(11) .
C36 C31 C32 C33 0.2(18) .
C30 C31 C32 C33 179.2(12) .
C31 C32 C33 C34 0(2) .
C32 C33 C34 C35 -2(2) .
C32 C33 C34 C37 -179.8(13) .
C33 C34 C35 C36 4(2) .
C37 C34 C35 C36 -178.2(12) .
C32 C31 C36 C35 1.7(19) .
C30 C31 C36 C35 -177.2(12) .
C34 C35 C36 C31 -4(2) .
C33 C34 C37 O18 157.4(15) .
C35 C34 C37 O18 -20(2) .
C33 C34 C37 N4 -16(2) .
C35 C34 C37 N4 166.0(12) .
C43 C38 C39 C40 6(2) .
N4 C38 C39 C40 -179.7(12) .
C38 C39 C40 C41 -5.0(19) .
C39 C40 C41 C42 0.2(19) .
C39 C40 C41 C44 -177.9(11) .
C40 C41 C42 C43 3.9(18) .
C44 C41 C42 C43 -178.1(11) .
C39 C38 C43 C42 -2(2) .
N4 C38 C43 C42 -176.8(11) .
C41 C42 C43 C38 -3.1(19) .
C42 C41 C44 O10 -178.5(11) .
C40 C41 C44 O10 -0.5(16) .
C42 C41 C44 O11 1.5(16) .
C40 C41 C44 O11 179.5(10) .
O5 C45 C46 C47 -3.7(12) .
O4 C45 C46 C47 177.4(8) .
O5 C45 C46 C51 -177.6(8) .
O4 C45 C46 C51 3.5(12) .
C51 C46 C47 C48 -7.3(14) .
C45 C46 C47 C48 178.7(8) .
C46 C47 C48 C49 8.1(15) .
C47 C48 C49 C50 -3.6(15) .
C47 C48 C49 N6 177.5(9) .
C48 C49 C50 C51 -1.4(14) .
N6 C49 C50 C51 177.6(8) .
C47 C46 C51 C50 2.3(13) .
C45 C46 C51 C50 176.4(8) .
C49 C50 C51 C46 2.1(14) .
O19 C52 C53 C55 -158.2(10) .
N6 C52 C53 C55 20.5(14) .
O19 C52 C53 C54 24.8(14) .
N6 C52 C53 C54 -156.6(9) .
C55 C53 C54 C55 1.4(17) 2
C52 C53 C54 C55 178.4(8) 2
C54 C53 C55 C54 -1.3(16) 2
C52 C53 C55 C54 -178.3(8) 2
O14 C56 C57 C62 -178.3(9) .
O15 C56 C57 C62 2.5(13) .
O14 C56 C57 C58 2.4(14) .
O15 C56 C57 C58 -176.9(8) .
C62 C57 C58 C59 -1.4(14) .
C56 C57 C58 C59 178.0(8) .
C57 C58 C59 C60 0.5(14) .
C58 C59 C60 C61 0.8(14) .
C58 C59 C60 N5 178.2(8) .
C59 C60 C61 C62 -1.3(14) .
N5 C60 C61 C62 -178.6(8) .
C58 C57 C62 C61 1.0(14) .
C56 C57 C62 C61 -178.4(8) .
C60 C61 C62 C57 0.4(15) .
O16 C63 C64 C66 -15.4(13) .
N5 C63 C64 C66 162.4(8) .
O16 C63 C64 C65 167.6(9) .
N5 C63 C64 C65 -14.5(13) .
C66 C64 C65 C66 2.6(14) 2_965
C63 C64 C65 C66 179.5(8) 2_965
C65 C64 C66 C65 -2.5(14) 2_965
C63 C64 C66 C65 -179.6(7) 2_965
O20 C8 N1 C5 -10(2) .
C9 C8 N1 C5 175.5(12) .
C6 C5 N1 C8 -176.9(13) .
C4 C5 N1 C8 7(2) .
O22 C15 N2 C16 3(3) .
C12 C15 N2 C16 -177.4(15) .
C17 C16 N2 C15 -168.4(15) .
C21 C16 N2 C15 11(2) .
O17 C30 N3 C27 -7(2) .
C31 C30 N3 C27 172.4(10) .
C26 C27 N3 C30 -18.1(17) .
C28 C27 N3 C30 165.2(11) .
O18 C37 N4 C38 -1(2) .
C34 C37 N4 C38 172.9(12) .
C43 C38 N4 C37 173.4(13) .
C39 C38 N4 C37 -1(2) .
O16 C63 N5 C60 -4.9(15) .
C64 C63 N5 C60 177.3(7) .
C59 C60 N5 C63 154.3(9) .
C61 C60 N5 C63 -28.5(14) .
O19 C52 N6 C49 -2.8(17) .
C53 C52 N6 C49 178.7(8) .
C50 C49 N6 C52 -161.6(9) .
C48 C49 N6 C52 17.4(15) .
O3 C1 O2 Zn2 0.4(13) .
C2 C1 O2 Zn2 179.1(5) .
O2 C1 O3 Zn4 -8.2(13) .
C2 C1 O3 Zn4 173.0(5) .
O5 C45 O4 Zn2 7.9(13) .
C46 C45 O4 Zn2 -173.4(5) .
O4 C45 O5 Zn1 -16.9(13) .
C46 C45 O5 Zn1 164.3(5) .
O7 C23 O6 Zn4 33.6(12) .
C24 C23 O6 Zn4 -143.5(6) .
O6 C23 O7 Zn1 13.7(12) .
C24 C23 O7 Zn1 -169.1(5) .
O9 C22 O8 Zn1 -15.9(11) 1_465
C19 C22 O8 Zn1 162.5(5) 1_465
O8 C22 O9 Zn3 -5.9(14) 1_465
C19 C22 O9 Zn3 175.7(6) 1_465
O11 C44 O10 Zn3 8.7(18) 1_554
C41 C44 O10 Zn3 -171.4(7) 1_554
O10 C44 O11 Zn2 -8.0(14) 1_554
C41 C44 O11 Zn2 172.1(7) 1_554
O15 C56 O14 Zn3 -39.8(14) .
C57 C56 O14 Zn3 141.1(6) .
O14 C56 O15 Zn4 -2.7(13) .
C57 C56 O15 Zn4 176.5(6) .

loop_
_platon_squeeze_void_nr
_platon_squeeze_void_average_x
_platon_squeeze_void_average_y
_platon_squeeze_void_average_z
_platon_squeeze_void_volume
_platon_squeeze_void_count_electrons
_platon_squeeze_void_content
1 -0.034 0.044 0.500 3695 640 ' '
